data_4505541
loop_
_publ_author_name
'Hou, Yu'
'Rodriguez, Mark A.'
'Nyman, May'

_publ_section_title
;
 Cation-Bonding and Protonation of the Fe4-Square Cluster
;
_journal_issue 3
_journal_name_full 'Crystal Growth &amp; Design'
_journal_page_first 1422
_journal_paper_doi 10.1021/cg2015397
_journal_volume 12
_journal_year 2012
_chemical_formula_sum 'C52 H64 Ba4 Fe8 N8 O71'
_chemical_formula_weight 2933.27
_chemical_name_common 'Barium iron(4) dioxo di-HPDTA diacetate'
_chemical_name_systematic
;
 ?
;
_space_group_IT_number 2
_symmetry_cell_setting triclinic
_symmetry_space_group_name_Hall '-P 1'
_symmetry_space_group_name_H-M 'P -1'
_atom_sites_solution_hydrogens geom
_atom_sites_solution_primary direct
_atom_sites_solution_secondary difmap
_audit_creation_method SHELXL-97
_cell_angle_alpha 97.5710(10)
_cell_angle_beta 92.1490(10)
_cell_angle_gamma 91.5630(10)
_cell_formula_units_Z 1
_cell_length_a 10.7704(10)
_cell_length_b 11.7460(10)
_cell_length_c 22.300(2)
_cell_measurement_reflns_used 230
_cell_measurement_temperature 188(2)
_cell_measurement_theta_max 25.0
_cell_measurement_theta_min 1.0
_cell_volume 2793.1(4)
_computing_cell_refinement 'SMART 5.054 (Bruker, 1998)'
_computing_data_collection 'SMART 5.054 (Bruker, 1998)'
_computing_data_reduction 'SAINT 6.02 (Bruker, 2001)'
_computing_molecular_graphics 'SHELXTL 5.1  (Bruker, 1998)'
_computing_publication_material 'SHELXTL 5.1  (Bruker, 1998)'
_computing_structure_refinement 'SHELXL-97 (Sheldrick, 1997)'
_computing_structure_solution 'SHELXTL 5.1  (Bruker, 1998'
_diffrn_ambient_temperature 188(2)
_diffrn_detector_area_resol_mean 0
_diffrn_measured_fraction_theta_full 0.989
_diffrn_measured_fraction_theta_max 0.989
_diffrn_measurement_device_type 'CCD area detector'
_diffrn_measurement_method 'phi and omega scans'
_diffrn_radiation_monochromator graphite
_diffrn_radiation_source 'fine-focus sealed tube'
_diffrn_radiation_type MoK\a
_diffrn_radiation_wavelength 0.71073
_diffrn_reflns_av_R_equivalents 0.0495
_diffrn_reflns_av_sigmaI/netI 0.0883
_diffrn_reflns_limit_h_max 13
_diffrn_reflns_limit_h_min -13
_diffrn_reflns_limit_k_max 14
_diffrn_reflns_limit_k_min -14
_diffrn_reflns_limit_l_max 27
_diffrn_reflns_limit_l_min -27
_diffrn_reflns_number 22189
_diffrn_reflns_theta_full 26.13
_diffrn_reflns_theta_max 26.13
_diffrn_reflns_theta_min 1.75
_exptl_absorpt_coefficient_mu 2.493
_exptl_absorpt_correction_T_max 0.8855
_exptl_absorpt_correction_T_min 0.6529
_exptl_absorpt_correction_type numerical
_exptl_absorpt_process_details 'Bruker 2000'
_exptl_crystal_colour green
_exptl_crystal_density_diffrn 1.744
_exptl_crystal_density_method 'not measured'
_exptl_crystal_description rectangle
_exptl_crystal_F_000 1432
_exptl_crystal_size_max 0.19
_exptl_crystal_size_mid 0.08
_exptl_crystal_size_min 0.05
_refine_diff_density_max 4.069
_refine_diff_density_min -2.818
_refine_diff_density_rms 0.280
_refine_ls_extinction_method none
_refine_ls_goodness_of_fit_ref 1.058
_refine_ls_hydrogen_treatment constr
_refine_ls_matrix_type full
_refine_ls_number_parameters 652
_refine_ls_number_reflns 11018
_refine_ls_number_restraints 0
_refine_ls_restrained_S_all 1.058
_refine_ls_R_factor_all 0.1314
_refine_ls_R_factor_gt 0.0883
_refine_ls_shift/su_max 0.030
_refine_ls_shift/su_mean 0.001
_refine_ls_structure_factor_coef Fsqd
_refine_ls_weighting_details 'calc w=1/[\s^2^(Fo^2^)+(0.1601P)^2^+30.1634P] where P=(Fo^2^+2Fc^2^)/3'
_refine_ls_weighting_scheme calc
_refine_ls_wR_factor_gt 0.2546
_refine_ls_wR_factor_ref 0.2900
_reflns_number_gt 7188
_reflns_number_total 11018
_reflns_threshold_expression >2sigma(I)
_cod_data_source_file cg2015397_si_001.cif
_cod_data_source_block 11ap123_triclinic
_cod_database_code 4505541

loop_
_symmetry_equiv_pos_as_xyz
'x, y, z'
'-x, -y, -z'

loop_
_atom_site_label
_atom_site_type_symbol
_atom_site_fract_x
_atom_site_fract_y
_atom_site_fract_z
_atom_site_U_iso_or_equiv
_atom_site_adp_type
_atom_site_occupancy
_atom_site_symmetry_multiplicity
_atom_site_calc_flag
_atom_site_refinement_flags
Ba1 Ba 0.81592(8) 0.54246(7) 0.02344(4) 0.0361(3) Uani 1 1 d .
Ba2 Ba 0.97063(10) 1.11284(8) 0.41757(4) 0.0422(3) Uani 1 1 d .
O19W O 0.6907(13) 0.6620(13) -0.0593(6) 0.077(4) Uani 1 1 d .
C27 C 0.4761(12) 0.9663(14) 0.3254(7) 0.040(4) Uani 1 1 d .
H27A H 0.4651 0.9385 0.3645 0.060 Uiso 1 1 calc R
H27B H 0.4110 0.9318 0.2962 0.060 Uiso 1 1 calc R
H27C H 0.4705 1.0502 0.3305 0.060 Uiso 1 1 calc R
C28 C 1.4771(13) 0.7350(14) 0.1698(8) 0.047(4) Uani 1 1 d .
H28A H 1.5186 0.8064 0.1618 0.071 Uiso 1 1 calc R
H28B H 1.4760 0.6784 0.1333 0.071 Uiso 1 1 calc R
H28C H 1.5222 0.7047 0.2030 0.071 Uiso 1 1 calc R
C1 C 0.8684(10) 1.1675(9) 0.1471(5) 0.020(2) Uani 1 1 d .
H1A H 0.8372 1.1304 0.1067 0.024 Uiso 1 1 calc R
H1B H 0.8832 1.2503 0.1447 0.024 Uiso 1 1 calc R
C2 C 1.3454(11) 0.7588(11) 0.1874(5) 0.026(3) Uani 1 1 d .
C3 C 1.1514(12) 0.8831(11) 0.0463(5) 0.028(3) Uani 1 1 d .
C4 C 1.0751(11) 1.1112(10) 0.1113(6) 0.023(2) Uani 1 1 d .
H4A H 1.0319 1.0724 0.0739 0.027 Uiso 1 1 calc R
H4B H 1.0989 1.1904 0.1045 0.027 Uiso 1 1 calc R
C5 C 0.6472(11) 1.1416(11) 0.1615(6) 0.025(3) Uani 1 1 d .
H5A H 0.6384 1.1996 0.1333 0.030 Uiso 1 1 calc R
H5B H 0.5823 1.1539 0.1918 0.030 Uiso 1 1 calc R
C6 C 0.6010(11) 0.9335(10) 0.3026(5) 0.024(3) Uani 1 1 d .
C7 C 1.2325(12) 0.9869(11) 0.0642(6) 0.029(3) Uani 1 1 d .
H7A H 1.2273 1.0386 0.0326 0.035 Uiso 1 1 calc R
H7B H 1.3200 0.9647 0.0690 0.035 Uiso 1 1 calc R
C8 C 0.6408(11) 0.6096(11) 0.3611(6) 0.029(3) Uani 1 1 d .
H8A H 0.5766 0.6657 0.3734 0.035 Uiso 1 1 calc R
H8B H 0.6279 0.5418 0.3825 0.035 Uiso 1 1 calc R
C9 C 0.9876(10) 1.1157(10) 0.1634(5) 0.023(2) Uani 1 1 d .
H9 H 1.0277 1.1638 0.1998 0.027 Uiso 1 1 calc .
C10 C 0.7766(13) 0.7422(12) 0.4340(5) 0.033(3) Uani 1 1 d .
H10A H 0.8082 0.7012 0.4672 0.040 Uiso 1 1 calc R
H10B H 0.6928 0.7695 0.4442 0.040 Uiso 1 1 calc R
C11 C 0.8616(12) 0.5697(11) 0.3738(6) 0.030(3) Uani 1 1 d .
H11A H 0.8772 0.5473 0.4146 0.036 Uiso 1 1 calc R
H11B H 0.8273 0.5013 0.3470 0.036 Uiso 1 1 calc R
C12 C 0.6322(10) 1.0205(11) 0.1265(5) 0.024(3) Uani 1 1 d .
C13 C 1.1206(13) 0.4539(12) 0.1988(6) 0.034(3) Uani 1 1 d .
C14 C 0.7809(12) 1.2417(11) 0.2441(6) 0.030(3) Uani 1 1 d .
H14A H 0.6965 1.2597 0.2579 0.036 Uiso 1 1 calc R
H14B H 0.8197 1.3127 0.2326 0.036 Uiso 1 1 calc R
C15 C 1.2840(13) 1.1184(11) 0.1632(8) 0.043(4) Uani 1 1 d .
H15A H 1.2802 1.1994 0.1555 0.052 Uiso 1 1 calc R
H15B H 1.3675 1.0907 0.1529 0.052 Uiso 1 1 calc R
C16 C 1.2086(14) 0.4495(12) 0.2547(6) 0.037(3) Uani 1 1 d .
H16A H 1.1996 0.3737 0.2692 0.044 Uiso 1 1 calc R
H16B H 1.2959 0.4604 0.2438 0.044 Uiso 1 1 calc R
C17 C 1.0635(12) 0.5074(12) 0.3335(7) 0.035(3) Uani 1 1 d .
H17A H 1.0883 0.4740 0.3705 0.043 Uiso 1 1 calc R
H17B H 1.0165 0.4472 0.3058 0.043 Uiso 1 1 calc R
C18 C 1.2814(12) 0.7089(13) 0.3651(6) 0.036(3) Uani 1 1 d .
C19 C 0.6302(11) 0.5735(11) 0.2930(6) 0.028(3) Uani 1 1 d .
C20 C 1.2651(15) 1.1126(12) 0.2285(7) 0.045(4) Uani 1 1 d .
C21 C 0.8599(11) 1.2005(10) 0.2964(5) 0.025(3) Uani 1 1 d .
C22 C 0.8625(12) 0.8444(12) 0.4287(6) 0.032(3) Uani 1 1 d .
C23 C 1.2827(13) 0.5813(13) 0.3453(6) 0.038(3) Uani 1 1 d .
H23A H 1.3609 0.5622 0.3248 0.045 Uiso 1 1 calc R
H23B H 1.2800 0.5403 0.3813 0.045 Uiso 1 1 calc R
Fe1 Fe 0.80912(14) 0.98570(13) 0.22141(7) 0.0172(4) Uani 1 1 d .
Fe2 Fe 0.80707(15) 0.76250(14) 0.30334(7) 0.0183(4) Uani 1 1 d .
Fe3 Fe 1.12390(15) 0.68839(14) 0.25745(7) 0.0191(4) Uani 1 1 d .
Fe4 Fe 1.12705(15) 0.91467(14) 0.17626(7) 0.0188(4) Uani 1 1 d .
N1 N 1.1889(8) 1.0483(8) 0.1243(5) 0.023(2) Uani 1 1 d .
N2 N 1.1762(9) 0.5431(8) 0.3039(4) 0.021(2) Uani 1 1 d .
N3 N 0.7725(9) 1.1537(8) 0.1923(4) 0.020(2) Uani 1 1 d .
N4 N 0.7678(9) 0.6628(8) 0.3774(4) 0.022(2) Uani 1 1 d .
O1 O 0.8465(7) 0.8388(7) 0.2384(3) 0.0204(17) Uani 1 1 d .
O2 O 1.0590(7) 0.8011(7) 0.2159(4) 0.0284(19) Uani 1 1 d .
O3 O 1.2928(8) 0.6928(8) 0.2197(4) 0.031(2) Uani 1 1 d .
O4 O 1.2969(7) 0.8461(7) 0.1703(4) 0.0284(19) Uani 1 1 d .
O5 O 0.6471(8) 0.8459(7) 0.3204(4) 0.0267(19) Uani 1 1 d .
O6 O 0.6485(8) 0.9930(7) 0.2666(4) 0.0264(18) Uani 1 1 d .
O7 O 0.9667(7) 1.0032(6) 0.1770(3) 0.0180(16) Uani 1 1 d .
O8 O 0.9644(7) 0.6715(6) 0.3010(3) 0.0165(15) Uani 1 1 d .
O9 O 1.0924(8) 0.8395(7) 0.0889(4) 0.0263(18) Uiso 1 1 d .
O10 O 1.1456(10) 0.8391(9) -0.0062(5) 0.049(3) Uiso 1 1 d .
O11 O 1.1991(9) 1.0333(8) 0.2428(4) 0.036(2) Uani 1 1 d .
O12 O 1.3161(14) 1.1914(9) 0.2663(6) 0.075(5) Uani 1 1 d .
O13 O 0.7028(7) 0.9448(7) 0.1433(4) 0.0235(17) Uiso 1 1 d .
O14 O 0.5542(8) 1.0042(8) 0.0844(4) 0.035(2) Uani 1 1 d .
O15 O 0.8843(8) 1.0971(7) 0.2922(4) 0.0245(18) Uani 1 1 d .
O16 O 0.8907(10) 1.2715(8) 0.3400(4) 0.043(3) Uani 1 1 d .
O17 O 0.9032(10) 0.9039(9) 0.4751(4) 0.042(3) Uani 1 1 d .
O18 O 0.8836(8) 0.8685(7) 0.3757(4) 0.0278(19) Uani 1 1 d .
O19 O 0.7014(8) 0.6269(7) 0.2614(4) 0.0259(18) Uani 1 1 d .
O20 O 0.5537(10) 0.4987(10) 0.2723(5) 0.051(3) Uani 1 1 d .
O21 O 1.0746(8) 0.5520(7) 0.1941(4) 0.0279(19) Uani 1 1 d .
O22 O 1.1008(13) 0.3684(9) 0.1627(5) 0.057(3) Uani 1 1 d .
O23 O 1.2101(9) 0.7665(7) 0.3343(4) 0.031(2) Uani 1 1 d .
O24 O 1.3543(12) 0.7506(10) 0.4073(5) 0.058(3) Uani 1 1 d .
O1W O 0.4815(10) 0.1726(9) 0.0124(5) 0.051(3) Uani 1 1 d .
O2W O 0.5026(19) 0.4049(17) 0.1496(8) 0.042(5) Uani 0.50 1 d P
O3W O 0.5143(15) 0.3043(14) 0.3299(9) 0.033(4) Uani 0.50 1 d P
O4W O 0.388(3) 0.363(3) 0.4478(11) 0.081(10) Uani 0.50 1 d P
O5W O 0.695(3) 0.333(3) 0.0272(16) 0.101(11) Uiso 0.50 1 d P
O6W O 1.0090(9) 0.6312(8) -0.0469(4) 0.038(2) Uani 1 1 d .
O7W O 0.8147(13) 0.5344(14) 0.1497(6) 0.074(4) Uani 1 1 d .
O8W O 0.8270(11) 0.7783(11) 0.0648(6) 0.063(3) Uani 1 1 d .
O9W O 0.567(3) 0.559(3) 0.0483(13) 0.079(8) Uiso 0.50 1 d P
O10W O 0.626(3) 0.423(3) -0.0573(17) 0.036(9) Uiso 0.25 1 d P
O12W O 1.0664(12) 0.6005(8) 0.0761(4) 0.051(3) Uani 1 1 d .
O13W O 0.717(2) 1.117(2) 0.4168(10) 0.053(6) Uiso 0.50 1 d P
O16W O 0.9196(19) 1.3328(17) 0.4921(9) 0.118(6) Uiso 1 1 d .
O17W O 1.1597(12) 0.9954(11) 0.3644(6) 0.067(4) Uani 1 1 d .
O18W O 1.1811(17) 1.2470(16) 0.3861(8) 0.033(4) Uiso 0.50 1 d P
C26 C 0.9808(12) 0.6078(12) 0.3503(6) 0.032(3) Uani 1 1 d .
H26 H 1.0251 0.6598 0.3839 0.039 Uiso 1 1 calc .

loop_
_atom_site_aniso_label
_atom_site_aniso_U_11
_atom_site_aniso_U_22
_atom_site_aniso_U_33
_atom_site_aniso_U_23
_atom_site_aniso_U_13
_atom_site_aniso_U_12
Ba1 0.0374(5) 0.0362(5) 0.0340(5) 0.0014(4) 0.0011(3) 0.0026(4)
Ba2 0.0678(6) 0.0364(5) 0.0198(4) 0.0010(3) -0.0099(4) -0.0148(4)
O19W 0.080(10) 0.091(11) 0.068(9) 0.030(8) 0.003(7) 0.036(8)
C27 0.027(7) 0.057(10) 0.041(8) 0.018(7) 0.017(6) 0.016(7)
C28 0.031(8) 0.051(10) 0.068(11) 0.027(8) 0.025(7) 0.024(7)
C1 0.019(6) 0.014(5) 0.029(6) 0.008(5) 0.005(5) 0.006(4)
C2 0.027(6) 0.025(6) 0.024(6) 0.000(5) -0.001(5) 0.001(5)
C3 0.033(7) 0.037(7) 0.014(6) 0.004(5) -0.002(5) 0.007(6)
C4 0.025(6) 0.014(6) 0.032(7) 0.008(5) 0.008(5) 0.004(4)
C5 0.020(6) 0.028(7) 0.027(6) 0.004(5) -0.006(5) 0.005(5)
C6 0.019(6) 0.024(6) 0.026(6) -0.004(5) 0.009(5) -0.005(5)
C7 0.031(7) 0.029(7) 0.028(7) 0.004(5) 0.007(5) 0.005(5)
C8 0.025(6) 0.027(7) 0.035(7) 0.003(5) 0.003(5) -0.015(5)
C9 0.017(6) 0.024(6) 0.028(6) 0.005(5) -0.002(5) -0.004(5)
C10 0.044(8) 0.047(8) 0.010(6) 0.005(5) 0.007(5) -0.015(6)
C11 0.031(7) 0.029(7) 0.032(7) 0.016(6) 0.004(5) 0.004(5)
C12 0.016(6) 0.032(7) 0.025(6) 0.007(5) 0.004(5) -0.001(5)
C13 0.045(8) 0.033(8) 0.026(7) 0.008(6) -0.003(6) 0.003(6)
C14 0.037(7) 0.022(6) 0.027(7) -0.009(5) 0.000(5) 0.004(5)
C15 0.028(7) 0.012(6) 0.085(12) -0.005(7) -0.006(7) -0.009(5)
C16 0.045(8) 0.029(7) 0.037(8) 0.007(6) -0.006(6) 0.022(6)
C17 0.028(7) 0.040(8) 0.043(8) 0.021(7) 0.004(6) 0.010(6)
C18 0.026(7) 0.054(9) 0.028(7) 0.011(6) -0.004(5) -0.004(6)
C19 0.017(6) 0.030(7) 0.036(7) 0.002(6) 0.002(5) -0.006(5)
C20 0.048(9) 0.025(7) 0.056(10) -0.008(7) -0.030(8) 0.015(7)
C21 0.026(6) 0.025(7) 0.022(6) -0.005(5) 0.003(5) -0.003(5)
C22 0.034(7) 0.038(8) 0.023(7) 0.001(6) -0.001(5) -0.006(6)
C23 0.031(7) 0.047(9) 0.036(8) 0.017(7) -0.015(6) -0.002(6)
Fe1 0.0173(8) 0.0174(8) 0.0172(8) 0.0039(6) -0.0007(6) 0.0004(6)
Fe2 0.0189(8) 0.0180(8) 0.0180(8) 0.0033(6) -0.0001(6) -0.0007(6)
Fe3 0.0223(8) 0.0166(8) 0.0194(8) 0.0046(6) 0.0020(6) 0.0039(6)
Fe4 0.0205(8) 0.0168(8) 0.0196(8) 0.0040(6) 0.0008(6) 0.0023(6)
N1 0.013(5) 0.022(5) 0.034(6) 0.004(4) 0.004(4) -0.001(4)
N2 0.025(5) 0.020(5) 0.017(5) 0.002(4) 0.002(4) 0.007(4)
N3 0.022(5) 0.019(5) 0.019(5) 0.003(4) -0.005(4) 0.003(4)
N4 0.024(5) 0.022(5) 0.021(5) 0.008(4) -0.002(4) 0.001(4)
O1 0.024(4) 0.020(4) 0.018(4) 0.006(3) -0.002(3) 0.010(3)
O2 0.022(4) 0.028(5) 0.039(5) 0.017(4) 0.009(4) 0.004(4)
O3 0.022(4) 0.032(5) 0.044(5) 0.016(4) 0.012(4) 0.014(4)
O4 0.019(4) 0.028(5) 0.041(5) 0.012(4) 0.003(4) 0.005(3)
O5 0.024(4) 0.026(5) 0.033(5) 0.013(4) 0.005(4) 0.003(4)
O6 0.027(4) 0.022(4) 0.031(5) 0.008(4) 0.006(4) -0.001(3)
O7 0.015(4) 0.016(4) 0.025(4) 0.009(3) -0.001(3) 0.000(3)
O8 0.025(4) 0.015(4) 0.011(4) 0.008(3) 0.001(3) 0.004(3)
O11 0.039(5) 0.034(5) 0.029(5) -0.009(4) -0.019(4) 0.006(4)
O12 0.110(11) 0.026(6) 0.081(9) -0.007(6) -0.067(8) 0.006(6)
O14 0.030(5) 0.040(5) 0.035(5) 0.008(4) -0.018(4) -0.006(4)
O15 0.035(5) 0.020(4) 0.018(4) 0.002(3) -0.004(3) 0.002(3)
O16 0.066(7) 0.026(5) 0.033(5) -0.006(4) -0.016(5) 0.000(5)
O17 0.059(7) 0.047(6) 0.018(5) 0.000(4) -0.012(4) -0.020(5)
O18 0.032(5) 0.028(5) 0.023(4) 0.005(4) -0.005(4) -0.004(4)
O19 0.026(4) 0.028(5) 0.024(4) 0.004(4) -0.002(3) -0.006(4)
O20 0.044(6) 0.053(7) 0.048(6) -0.014(5) -0.005(5) -0.030(5)
O21 0.037(5) 0.019(4) 0.027(5) 0.001(4) -0.003(4) 0.008(4)
O22 0.111(10) 0.028(6) 0.030(6) -0.003(4) -0.018(6) 0.006(6)
O23 0.040(5) 0.026(5) 0.026(5) 0.002(4) 0.003(4) -0.007(4)
O24 0.071(8) 0.063(8) 0.037(6) 0.007(5) -0.025(6) -0.023(6)
O1W 0.058(7) 0.040(6) 0.052(7) 0.004(5) -0.018(5) 0.004(5)
O2W 0.058(13) 0.038(11) 0.021(9) -0.020(8) -0.015(9) 0.010(9)
O3W 0.018(8) 0.017(9) 0.061(13) 0.000(8) 0.001(8) -0.014(7)
O4W 0.10(2) 0.10(2) 0.039(13) 0.027(14) -0.029(13) -0.064(18)
O6W 0.045(6) 0.041(6) 0.027(5) 0.001(4) 0.004(4) 0.010(5)
O7W 0.069(9) 0.109(12) 0.043(7) 0.009(7) 0.003(6) -0.009(8)
O8W 0.055(7) 0.059(8) 0.064(8) -0.028(6) -0.009(6) -0.002(6)
O12W 0.105(9) 0.028(5) 0.023(5) 0.012(4) 0.004(5) 0.012(6)
O17W 0.068(8) 0.060(8) 0.068(8) -0.013(7) 0.000(7) -0.008(7)
C26 0.035(7) 0.036(7) 0.030(7) 0.019(6) 0.000(6) 0.006(6)

loop_
_atom_type_symbol
_atom_type_description
_atom_type_scat_dispersion_real
_atom_type_scat_dispersion_imag
_atom_type_scat_source
C C 0.0033 0.0016 'International Tables Vol C Tables 4.2.6.8 and 6.1.1.4'
H H 0.0000 0.0000 'International Tables Vol C Tables 4.2.6.8 and 6.1.1.4'
N N 0.0061 0.0033 'International Tables Vol C Tables 4.2.6.8 and 6.1.1.4'
O O 0.0106 0.0060 'International Tables Vol C Tables 4.2.6.8 and 6.1.1.4'
Fe Fe 0.3463 0.8444 'International Tables Vol C Tables 4.2.6.8 and 6.1.1.4'
Ba Ba -0.3244 2.2819 'International Tables Vol C Tables 4.2.6.8 and 6.1.1.4'

loop_
_geom_angle_atom_site_label_1
_geom_angle_atom_site_label_2
_geom_angle_atom_site_label_3
_geom_angle
_geom_angle_site_symmetry_1
_geom_angle_site_symmetry_3
O10W Ba1 O5W 45.8(13) . .
O10W Ba1 O9W 59.1(10) . .
O5W Ba1 O9W 65.5(8) . .
O10W Ba1 O19W 61.2(8) . .
O5W Ba1 O19W 105.9(11) . .
O9W Ba1 O19W 69.4(7) . .
O10W Ba1 O8W 126.0(8) . .
O5W Ba1 O8W 147.9(7) . .
O9W Ba1 O8W 84.0(7) . .
O19W Ba1 O8W 69.9(4) . .
O10W Ba1 O7W 121.0(8) . .
O5W Ba1 O7W 82.6(12) . .
O9W Ba1 O7W 76.4(7) . .
O19W Ba1 O7W 136.3(4) . .
O8W Ba1 O7W 80.5(4) . .
O10W Ba1 O6W 105.2(8) . 2_765
O5W Ba1 O6W 71.2(7) . 2_765
O9W Ba1 O6W 130.0(6) . 2_765
O19W Ba1 O6W 149.3(3) . 2_765
O8W Ba1 O6W 128.8(3) . 2_765
O7W Ba1 O6W 74.4(4) . 2_765
O10W Ba1 O6W 109.4(8) . .
O5W Ba1 O6W 134.6(9) . .
O9W Ba1 O6W 143.4(6) . .
O19W Ba1 O6W 74.9(4) . .
O8W Ba1 O6W 76.4(3) . .
O7W Ba1 O6W 128.9(3) . .
O6W Ba1 O6W 85.8(3) 2_765 .
O10W Ba1 O12W 157.6(8) . .
O5W Ba1 O12W 126.7(9) . .
O9W Ba1 O12W 142.2(6) . .
O19W Ba1 O12W 125.3(4) . .
O8W Ba1 O12W 72.4(3) . .
O7W Ba1 O12W 71.0(3) . .
O6W Ba1 O12W 57.6(3) 2_765 .
O6W Ba1 O12W 58.7(3) . .
O10W Ba1 O12W 70.6(8) . 2_765
O5W Ba1 O12W 77.4(8) . 2_765
O9W Ba1 O12W 129.5(7) . 2_765
O19W Ba1 O12W 90.8(3) . 2_765
O8W Ba1 O12W 133.2(3) . 2_765
O7W Ba1 O12W 132.5(4) . 2_765
O6W Ba1 O12W 58.5(3) 2_765 2_765
O6W Ba1 O12W 57.2(3) . 2_765
O12W Ba1 O12W 87.4(3) . 2_765
O10W Ba1 Ba1 113.9(7) . 2_765
O5W Ba1 Ba1 105.1(5) . 2_765
O9W Ba1 Ba1 170.5(6) . 2_765
O19W Ba1 Ba1 114.1(3) . 2_765
O8W Ba1 Ba1 105.5(2) . 2_765
O7W Ba1 Ba1 104.2(3) . 2_765
O6W Ba1 Ba1 42.96(19) 2_765 2_765
O6W Ba1 Ba1 42.83(19) . 2_765
O12W Ba1 Ba1 43.9(2) . 2_765
O12W Ba1 Ba1 43.5(2) 2_765 2_765
O17W Ba2 O17 85.9(4) . 2_776
O17W Ba2 O13W 141.9(6) . .
O17 Ba2 O13W 118.4(5) 2_776 .
O17W Ba2 O16 107.6(4) . .
O17 Ba2 O16 143.2(3) 2_776 .
O13W Ba2 O16 71.4(5) . .
O17W Ba2 O18W 63.1(5) . .
O17 Ba2 O18W 87.3(4) 2_776 .
O13W Ba2 O18W 139.9(6) . .
O16 Ba2 O18W 70.2(4) . .
O17W Ba2 O15 80.5(3) . .
O17 Ba2 O15 166.4(3) 2_776 .
O13W Ba2 O15 73.0(5) . .
O16 Ba2 O15 44.7(2) . .
O18W Ba2 O15 87.4(4) . .
O17W Ba2 O16W 141.5(5) . .
O17 Ba2 O16W 77.0(5) 2_776 .
O13W Ba2 O16W 75.7(6) . .
O16 Ba2 O16W 71.3(4) . .
O18W Ba2 O16W 81.7(6) . .
O15 Ba2 O16W 114.6(4) . .
O17W Ba2 O17 88.5(4) . .
O17 Ba2 O17 65.1(3) 2_776 .
O13W Ba2 O17 77.8(5) . .
O16 Ba2 O17 146.3(3) . .
O18W Ba2 O17 142.3(4) . .
O15 Ba2 O17 113.3(2) . .
O16W Ba2 O17 113.9(4) . .
O17W Ba2 O18 70.8(3) . .
O17 Ba2 O18 102.9(3) 2_776 .
O13W Ba2 O18 75.2(5) . .
O16 Ba2 O18 113.9(2) . .
O18W Ba2 O18 131.8(5) . .
O15 Ba2 O18 71.8(2) . .
O16W Ba2 O18 146.4(4) . .
O17 Ba2 O18 43.0(2) . .
C9 C1 N3 111.7(9) . .
O4 C2 O3 124.6(11) . .
O4 C2 C28 117.0(11) . .
O3 C2 C28 118.4(11) . .
O10 C3 O9 122.5(13) . .
O10 C3 C7 119.5(12) . .
O9 C3 C7 117.9(10) . .
N1 C4 C9 110.9(9) . .
N3 C5 C12 108.2(9) . .
O6 C6 O5 125.8(11) . .
O6 C6 C27 117.7(11) . .
O5 C6 C27 116.5(11) . .
C3 C7 N1 108.4(10) . .
N4 C8 C19 108.6(10) . .
O7 C9 C1 110.6(9) . .
O7 C9 C4 108.5(9) . .
C1 C9 C4 110.3(10) . .
N4 C10 C22 111.2(9) . .
C26 C11 N4 111.7(10) . .
O14 C12 O13 125.0(12) . .
O14 C12 C5 117.8(11) . .
O13 C12 C5 117.2(10) . .
O22 C13 O21 124.8(13) . .
O22 C13 C16 119.8(12) . .
O21 C13 C16 115.4(11) . .
N3 C14 C21 110.1(10) . .
C20 C15 N1 111.6(12) . .
N2 C16 C13 109.0(10) . .
N2 C17 C26 111.4(11) . .
O24 C18 O23 125.4(14) . .
O24 C18 C23 117.9(13) . .
O23 C18 C23 116.6(11) . .
O20 C19 O19 124.8(13) . .
O20 C19 C8 119.0(11) . .
O19 C19 C8 116.2(10) . .
O11 C20 O12 123.6(17) . .
O11 C20 C15 118.9(12) . .
O12 C20 C15 117.5(16) . .
O16 C21 O15 124.3(12) . .
O16 C21 C14 117.7(11) . .
O15 C21 C14 117.9(10) . .
O17 C22 O18 122.7(12) . .
O17 C22 C10 119.2(11) . .
O18 C22 C10 118.0(11) . .
N2 C23 C18 110.9(11) . .
O1 Fe1 O7 93.3(3) . .
O1 Fe1 O6 94.7(3) . .
O7 Fe1 O6 171.7(3) . .
O1 Fe1 O15 106.0(3) . .
O7 Fe1 O15 89.0(3) . .
O6 Fe1 O15 86.6(3) . .
O1 Fe1 O13 100.1(3) . .
O7 Fe1 O13 93.3(3) . .
O6 Fe1 O13 87.6(3) . .
O15 Fe1 O13 153.6(3) . .
O1 Fe1 N3 174.2(3) . .
O7 Fe1 N3 82.3(3) . .
O6 Fe1 N3 89.9(3) . .
O15 Fe1 N3 77.7(3) . .
O13 Fe1 N3 76.5(3) . .
O1 Fe2 O8 94.5(3) . .
O1 Fe2 O5 95.0(3) . .
O8 Fe2 O5 170.0(3) . .
O1 Fe2 O19 101.5(3) . .
O8 Fe2 O19 93.0(3) . .
O5 Fe2 O19 87.8(3) . .
O1 Fe2 O18 102.8(3) . .
O8 Fe2 O18 89.0(3) . .
O5 Fe2 O18 86.1(4) . .
O19 Fe2 O18 155.4(3) . .
O1 Fe2 N4 176.2(4) . .
O8 Fe2 N4 82.1(3) . .
O5 Fe2 N4 88.4(3) . .
O19 Fe2 N4 76.9(3) . .
O18 Fe2 N4 79.0(3) . .
O2 Fe3 O23 107.9(4) . .
O2 Fe3 O8 92.0(3) . .
O23 Fe3 O8 90.9(3) . .
O2 Fe3 O21 97.0(4) . .
O23 Fe3 O21 154.8(4) . .
O8 Fe3 O21 91.7(3) . .
O2 Fe3 O3 94.5(3) . .
O23 Fe3 O3 86.6(4) . .
O8 Fe3 O3 173.5(3) . .
O21 Fe3 O3 88.1(4) . .
O2 Fe3 N2 172.2(4) . .
O23 Fe3 N2 77.5(4) . .
O8 Fe3 N2 82.3(3) . .
O21 Fe3 N2 78.0(3) . .
O3 Fe3 N2 91.3(3) . .
O2 Fe4 O11 104.7(4) . .
O2 Fe4 O4 95.1(4) . .
O11 Fe4 O4 88.2(4) . .
O2 Fe4 O7 93.2(3) . .
O11 Fe4 O7 89.1(3) . .
O4 Fe4 O7 171.7(3) . .
O2 Fe4 O9 98.9(4) . .
O11 Fe4 O9 156.2(4) . .
O4 Fe4 O9 86.7(4) . .
O7 Fe4 O9 92.7(3) . .
O2 Fe4 N1 174.1(4) . .
O11 Fe4 N1 79.1(4) . .
O4 Fe4 N1 89.5(3) . .
O7 Fe4 N1 82.3(3) . .
O9 Fe4 N1 77.6(4) . .
C15 N1 C4 114.1(10) . .
C15 N1 C7 116.4(10) . .
C4 N1 C7 108.1(9) . .
C15 N1 Fe4 105.8(9) . .
C4 N1 Fe4 105.1(6) . .
C7 N1 Fe4 106.5(7) . .
C23 N2 C17 115.1(10) . .
C23 N2 C16 112.4(10) . .
C17 N2 C16 109.3(11) . .
C23 N2 Fe3 107.5(8) . .
C17 N2 Fe3 106.3(7) . .
C16 N2 Fe3 105.6(7) . .
C14 N3 C5 113.2(9) . .
C14 N3 C1 113.7(9) . .
C5 N3 C1 109.6(9) . .
C14 N3 Fe1 109.6(7) . .
C5 N3 Fe1 105.9(7) . .
C1 N3 Fe1 104.1(6) . .
C10 N4 C8 114.7(10) . .
C10 N4 C11 114.2(10) . .
C8 N4 C11 109.2(10) . .
C10 N4 Fe2 107.6(7) . .
C8 N4 Fe2 104.4(7) . .
C11 N4 Fe2 105.9(7) . .
Fe2 O1 Fe1 131.0(4) . .
Fe3 O2 Fe4 134.4(5) . .
C2 O3 Fe3 134.2(8) . .
C2 O4 Fe4 134.7(8) . .
C6 O5 Fe2 133.4(7) . .
C6 O6 Fe1 134.0(8) . .
C9 O7 Fe1 112.8(6) . .
C9 O7 Fe4 111.5(6) . .
Fe1 O7 Fe4 131.1(4) . .
C26 O8 Fe3 111.8(7) . .
C26 O8 Fe2 113.9(7) . .
Fe3 O8 Fe2 131.6(4) . .
C3 O9 Fe4 117.4(7) . .
C20 O11 Fe4 118.0(9) . .
C12 O13 Fe1 118.1(7) . .
C21 O15 Fe1 119.7(8) . .
C21 O15 Ba2 93.3(7) . .
Fe1 O15 Ba2 142.9(4) . .
C21 O16 Ba2 96.8(8) . .
C22 O17 Ba2 141.2(9) . 2_776
C22 O17 Ba2 96.9(8) . .
Ba2 O17 Ba2 114.9(3) 2_776 .
C22 O18 Fe2 118.0(8) . .
C22 O18 Ba2 95.3(7) . .
Fe2 O18 Ba2 143.2(4) . .
C19 O19 Fe2 118.7(8) . .
C13 O21 Fe3 119.4(8) . .
C18 O23 Fe3 119.4(9) . .
Ba1 O6W Ba1 94.2(3) 2_765 .
Ba1 O12W Ba1 92.6(3) . 2_765
O8 C26 C11 113.0(10) . .
O8 C26 C17 110.6(11) . .
C11 C26 C17 111.4(11) . .

loop_
_geom_bond_atom_site_label_1
_geom_bond_atom_site_label_2
_geom_bond_distance
_geom_bond_site_symmetry_2
Ba1 O10W 2.88(4) .
Ba1 O5W 2.75(2) .
Ba1 O9W 2.76(3) .
Ba1 O19W 2.793(12) .
Ba1 O8W 2.799(12) .
Ba1 O7W 2.830(12) .
Ba1 O6W 2.897(9) 2_765
Ba1 O6W 2.904(10) .
Ba1 O12W 2.927(13) .
Ba1 O12W 2.950(10) 2_765
Ba1 Ba1 4.2502(17) 2_765
Ba2 O17W 2.712(13) .
Ba2 O17 2.737(9) 2_776
Ba2 O13W 2.73(2) .
Ba2 O16 2.833(10) .
Ba2 O18W 2.886(15) .
Ba2 O15 2.896(8) .
Ba2 O16W 2.96(2) .
Ba2 O17 3.002(10) .
Ba2 O18 3.011(8) .
C27 C6 1.499(16) .
C28 C2 1.513(17) .
C1 C9 1.488(15) .
C1 N3 1.490(14) .
C2 O4 1.260(14) .
C2 O3 1.263(15) .
C3 O10 1.216(16) .
C3 O9 1.313(15) .
C3 C7 1.482(18) .
C4 N1 1.489(14) .
C4 C9 1.521(16) .
C5 N3 1.486(14) .
C5 C12 1.528(17) .
C6 O6 1.245(14) .
C6 O5 1.259(15) .
C7 N1 1.530(15) .
C8 N4 1.499(15) .
C8 C19 1.523(18) .
C9 O7 1.410(14) .
C10 N4 1.467(15) .
C10 C22 1.512(18) .
C11 C26 1.488(18) .
C11 N4 1.504(15) .
C12 O14 1.234(14) .
C12 O13 1.268(14) .
C13 O22 1.213(16) .
C13 O21 1.282(15) .
C13 C16 1.544(18) .
C14 N3 1.444(14) .
C14 C21 1.555(18) .
C15 C20 1.48(2) .
C15 N1 1.476(16) .
C16 N2 1.504(16) .
C17 N2 1.478(16) .
C17 C26 1.513(18) .
C18 O24 1.241(16) .
C18 O23 1.273(16) .
C18 C23 1.51(2) .
C19 O20 1.219(15) .
C19 O19 1.266(14) .
C20 O11 1.241(19) .
C20 O12 1.268(17) .
C21 O16 1.224(14) .
C21 O15 1.241(14) .
C22 O17 1.231(15) .
C22 O18 1.281(15) .
C23 N2 1.466(16) .
Fe1 O1 1.866(7) .
Fe1 O7 2.016(7) .
Fe1 O6 2.033(8) .
Fe1 O15 2.038(8) .
Fe1 O13 2.044(8) .
Fe1 N3 2.198(9) .
Fe2 O1 1.856(8) .
Fe2 O8 2.027(7) .
Fe2 O5 2.029(8) .
Fe2 O19 2.034(8) .
Fe2 O18 2.037(8) .
Fe2 N4 2.193(10) .
Fe3 O2 1.850(8) .
Fe3 O23 2.017(9) .
Fe3 O8 2.023(7) .
Fe3 O21 2.033(8) .
Fe3 O3 2.035(8) .
Fe3 N2 2.186(9) .
Fe4 O2 1.846(8) .
Fe4 O11 2.012(9) .
Fe4 O4 2.021(8) .
Fe4 O7 2.040(7) .
Fe4 O9 2.046(8) .
Fe4 N1 2.176(10) .
O8 C26 1.417(14) .
O17 Ba2 2.737(9) 2_776
O6W Ba1 2.897(9) 2_765
O12W Ba1 2.950(10) 2_765
